data_2228393
loop_
_publ_author_name
'Karthikeyan, Ammasai'
'Ebenezer, Samuel'
'Muthiah, Packianathan Thomas'

_publ_section_title
;
 Metal--nucleobase interaction:
 bis[4-aminopyrimidin-2(1<i>H</i>)-one-\k<i>N</i>^3^]dibromidozinc(II)
;
_journal_coeditor_code HG2756
_journal_issue 12
_journal_name_full 'Acta Crystallographica Section E'
_journal_page_first m1693
_journal_paper_doi 10.1107/S1600536810049305
_journal_volume 66
_journal_year 2010
_chemical_formula_iupac '[Zn Br2 (C4 H5 N3 O)2]'
_chemical_formula_moiety 'C8 H10 Br2 N6 O2 Zn'
_chemical_formula_sum 'C8 H10 Br2 N6 O2 Zn'
_chemical_formula_weight 447.41
_chemical_name_common
;
dibromobis(cytosine)zinc(II)'
;
_chemical_name_systematic
;
bis[4-aminopyrimidin-2(1<i>H</i>)-one-\k<i>N</i>^3^]dibromidozinc(II)
;
_space_group_IT_number 2
_symmetry_cell_setting triclinic
_symmetry_space_group_name_Hall '-P 1'
_symmetry_space_group_name_H-M 'P -1'
_atom_sites_solution_hydrogens geom
_atom_sites_solution_primary direct
_atom_sites_solution_secondary difmap
_cell_angle_alpha 86.746(2)
_cell_angle_beta 75.199(2)
_cell_angle_gamma 87.448(2)
_cell_formula_units_Z 2
_cell_length_a 7.1337(2)
_cell_length_b 7.8375(2)
_cell_length_c 12.4275(3)
_cell_measurement_reflns_used 2973
_cell_measurement_temperature 293
_cell_measurement_theta_max 27.2
_cell_measurement_theta_min 1.7
_cell_volume 670.36(3)
_computing_cell_refinement 'SAINT (Bruker, 2008)'
_computing_data_collection 'APEX2 (Bruker, 2008)'
_computing_data_reduction 'SAINT (Bruker, 2008)'
_computing_molecular_graphics 'PLATON (Spek, 2009)'
_computing_publication_material 'PLATON (Spek, 2009)'
_computing_structure_refinement 'SHELXL97 (Sheldrick, 2008)'
_computing_structure_solution 'SIR92 (Altomare <i>et al.</i>, 1993)'
_diffrn_ambient_temperature 293
_diffrn_measured_fraction_theta_full 1.000
_diffrn_measured_fraction_theta_max 0.996
_diffrn_measurement_device_type 'Bruker SMART APEXII CCD area-detector'
_diffrn_measurement_method '\f and \w'
_diffrn_radiation_monochromator graphite
_diffrn_radiation_source 'fine-focus sealed tube'
_diffrn_radiation_type MoK\a
_diffrn_radiation_wavelength 0.71073
_diffrn_reflns_av_R_equivalents 0.0427
_diffrn_reflns_av_sigmaI/netI 0.0446
_diffrn_reflns_limit_h_max 9
_diffrn_reflns_limit_h_min -9
_diffrn_reflns_limit_k_max 10
_diffrn_reflns_limit_k_min -10
_diffrn_reflns_limit_l_max 15
_diffrn_reflns_limit_l_min -15
_diffrn_reflns_number 13254
_diffrn_reflns_reduction_process
;
;
_diffrn_reflns_theta_full 25.00
_diffrn_reflns_theta_max 27.22
_diffrn_reflns_theta_min 1.70
_exptl_absorpt_coefficient_mu 7.799
_exptl_absorpt_correction_T_max 0.305
_exptl_absorpt_correction_T_min 0.203
_exptl_absorpt_correction_type multi-scan
_exptl_absorpt_process_details '(SADABS; Bruker, 2008)'
_exptl_crystal_colour colourless
_exptl_crystal_density_diffrn 2.217
_exptl_crystal_density_method 'Not Measured'
_exptl_crystal_description Prism
_exptl_crystal_F_000 432
_exptl_crystal_size_max 0.3
_exptl_crystal_size_mid 0.2
_exptl_crystal_size_min 0.2
_refine_diff_density_max 0.692
_refine_diff_density_min -0.436
_refine_ls_extinction_method none
_refine_ls_goodness_of_fit_ref 1.024
_refine_ls_hydrogen_treatment constr
_refine_ls_matrix_type full
_refine_ls_number_parameters 172
_refine_ls_number_reflns 2973
_refine_ls_number_restraints 0
_refine_ls_restrained_S_all 1.024
_refine_ls_R_factor_all 0.0590
_refine_ls_R_factor_gt 0.0356
_refine_ls_shift/su_max 0.001
_refine_ls_shift/su_mean 0.000
_refine_ls_structure_factor_coef Fsqd
_refine_ls_weighting_details 'calc w=1/[\s^2^(Fo^2^)+(0.0441P)^2^] where P=(Fo^2^+2Fc^2^)/3'
_refine_ls_weighting_scheme calc
_refine_ls_wR_factor_gt 0.0755
_refine_ls_wR_factor_ref 0.0830
_reflns_number_gt 2204
_reflns_number_total 2973
_reflns_threshold_expression I>2\s(I)
_cod_data_source_file hg2756.cif
_cod_data_source_block I
_cod_database_code 2228393
_cod_database_fobs_code 2228393

loop_
_symmetry_equiv_pos_site_id
_symmetry_equiv_pos_as_xyz
1 x,y,z
2 -x,-y,-z

loop_
_atom_site_aniso_label
_atom_site_aniso_U_11
_atom_site_aniso_U_22
_atom_site_aniso_U_33
_atom_site_aniso_U_12
_atom_site_aniso_U_13
_atom_site_aniso_U_23
Br1 0.0296(2) 0.0316(2) 0.0490(3) -0.0027(2) -0.0031(2) -0.0055(2)
Br2 0.0269(2) 0.0323(2) 0.0511(3) -0.0019(2) -0.0075(2) 0.0042(2)
Zn 0.0284(3) 0.0287(2) 0.0348(3) 0.0000(2) -0.0101(2) -0.0002(2)
O2A 0.0353(18) 0.060(2) 0.047(2) 0.0205(15) -0.0223(16) -0.0176(16)
O2B 0.0288(17) 0.0358(16) 0.0495(19) -0.0045(13) -0.0135(14) -0.0045(14)
N1A 0.0248(19) 0.0391(19) 0.035(2) 0.0063(15) -0.0093(16) -0.0096(16)
N1B 0.039(2) 0.0251(17) 0.045(2) -0.0093(16) -0.0100(18) 0.0027(16)
N3A 0.0233(18) 0.0268(16) 0.0331(19) 0.0014(14) -0.0089(15) -0.0022(15)
N3B 0.0229(18) 0.0254(16) 0.0319(19) -0.0029(14) -0.0092(15) 0.0026(14)
N4A 0.032(2) 0.050(2) 0.050(2) 0.0118(18) -0.0187(19) -0.0110(19)
N4B 0.033(2) 0.044(2) 0.061(3) -0.0100(17) -0.0259(19) 0.0166(19)
C2A 0.028(2) 0.030(2) 0.034(2) 0.0022(18) -0.0098(19) -0.0019(18)
C2B 0.028(2) 0.030(2) 0.029(2) -0.0046(18) -0.0031(18) -0.0025(18)
C4A 0.029(2) 0.0242(19) 0.039(3) -0.0022(17) -0.0098(19) 0.0035(18)
C4B 0.030(2) 0.032(2) 0.023(2) -0.0017(18) -0.0074(17) 0.0017(17)
C5A 0.038(3) 0.037(2) 0.041(3) 0.002(2) -0.022(2) 0.001(2)
C5B 0.035(2) 0.039(2) 0.035(2) 0.002(2) -0.016(2) -0.001(2)
C6A 0.039(3) 0.039(2) 0.035(3) 0.000(2) -0.012(2) -0.005(2)
C6B 0.051(3) 0.031(2) 0.038(3) 0.003(2) -0.015(2) 0.002(2)

loop_
_atom_site_type_symbol
_atom_site_label
_atom_site_fract_x
_atom_site_fract_y
_atom_site_fract_z
_atom_site_U_iso_or_equiv
_atom_site_thermal_displace_type
_atom_site_calc_flag
_atom_site_refinement_flags
_atom_site_occupancy
Br Br1 0.34971(6) 1.00965(5) 0.84763(4) 0.03780(10) Uani . . 1.000
Br Br2 0.88031(6) 1.05932(5) 0.68592(4) 0.03740(10) Uani . . 1.000
Zn Zn 0.63076(7) 0.84924(6) 0.74430(4) 0.0303(2) Uani . . 1.000
O O2A 0.9020(4) 0.6403(4) 0.6017(3) 0.0454(11) Uani . . 1.000
O O2B 0.4019(4) 0.5579(3) 0.8291(3) 0.0372(10) Uani . . 1.000
N N1A 0.7973(5) 0.6009(4) 0.4478(3) 0.0326(11) Uani . . 1.000
N N1B 0.5996(5) 0.3618(4) 0.8891(3) 0.0364(11) Uani . . 1.000
N N3A 0.6105(4) 0.7588(4) 0.5954(3) 0.0275(10) Uani . . 1.000
N N3B 0.6990(4) 0.6425(4) 0.8371(3) 0.0264(10) Uani . . 1.000
N N4A 0.3118(5) 0.8664(4) 0.5860(3) 0.0426(12) Uani . . 1.000
N N4B 1.0054(5) 0.7147(4) 0.8420(3) 0.0439(14) Uani . . 1.000
C C2A 0.7755(6) 0.6643(5) 0.5505(4) 0.0304(12) Uani . . 1.000
C C2B 0.5592(6) 0.5230(5) 0.8506(3) 0.0296(12) Uani . . 1.000
C C4A 0.4734(6) 0.7811(5) 0.5385(4) 0.0307(14) Uani . . 1.000
C C4B 0.8725(6) 0.5973(5) 0.8562(3) 0.0283(12) Uani . . 1.000
C C5A 0.4985(6) 0.7156(5) 0.4323(4) 0.0367(16) Uani . . 1.000
C C5B 0.9146(6) 0.4288(5) 0.8921(4) 0.0352(12) Uani . . 1.000
C C6A 0.6632(6) 0.6267(5) 0.3895(4) 0.0371(16) Uani . . 1.000
C C6B 0.7763(7) 0.3150(5) 0.9073(4) 0.0396(16) Uani . . 1.000
H H1A 0.90110 0.54210 0.41930 0.0390 Uiso calc R 1.000
H H1B 0.51060 0.28730 0.90240 0.0430 Uiso calc R 1.000
H H2A 0.29720 0.90540 0.65110 0.0510 Uiso calc R 1.000
H H2B 0.98030 0.81770 0.82100 0.0530 Uiso calc R 1.000
H H3A 0.22130 0.88290 0.55190 0.0510 Uiso calc R 1.000
H H3B 1.11690 0.68790 0.85380 0.0530 Uiso calc R 1.000
H H5A 0.40390 0.73350 0.39310 0.0440 Uiso calc R 1.000
H H5B 1.03500 0.39860 0.90470 0.0420 Uiso calc R 1.000
H H6A 0.68450 0.58280 0.31920 0.0450 Uiso calc R 1.000
H H6B 0.79990 0.20290 0.93040 0.0480 Uiso calc R 1.000

loop_
_atom_type_symbol
_atom_type_description
_atom_type_scat_dispersion_real
_atom_type_scat_dispersion_imag
_atom_type_scat_source
Zn Zn 0.2839 1.4301 'International Tables Vol C Tables 4.2.6.8 and 6.1.1.4'
O O 0.0106 0.0060 'International Tables Vol C Tables 4.2.6.8 and 6.1.1.4'
N N 0.0061 0.0033 'International Tables Vol C Tables 4.2.6.8 and 6.1.1.4'
Br Br -0.2901 2.4595 'International Tables Vol C Tables 4.2.6.8 and 6.1.1.4'
H H 0.0000 0.0000 'International Tables Vol C Tables 4.2.6.8 and 6.1.1.4'
C C 0.0033 0.0016 'International Tables Vol C Tables 4.2.6.8 and 6.1.1.4'

loop_
_geom_angle_atom_site_label_1
_geom_angle_atom_site_label_2
_geom_angle_atom_site_label_3
_geom_angle_site_symmetry_1
_geom_angle_site_symmetry_2
_geom_angle_site_symmetry_3
_geom_angle
_geom_angle_publ_flag
Br1 Zn Br2 . . . 104.31(2) no
Br1 Zn N3A . . . 116.18(9) no
Br1 Zn N3B . . . 111.56(10) no
Br2 Zn N3A . . . 102.82(9) no
Br2 Zn N3B . . . 115.31(9) no
N3A Zn N3B . . . 106.66(13) no
C2A N1A C6A . . . 122.6(4) no
C2B N1B C6B . . . 122.4(4) no
Zn N3A C2A . . . 109.0(3) no
Zn N3A C4A . . . 132.0(3) no
C2A N3A C4A . . . 119.0(4) no
Zn N3B C2B . . . 109.3(2) no
Zn N3B C4B . . . 128.1(3) no
C2B N3B C4B . . . 119.9(3) no
C2A N1A H1A . . . 119.00 no
C6A N1A H1A . . . 119.00 no
C2B N1B H1B . . . 119.00 no
C6B N1B H1B . . . 119.00 no
H2A N4A H3A . . . 120.00 no
C4A N4A H2A . . . 120.00 no
C4A N4A H3A . . . 120.00 no
H2B N4B H3B . . . 120.00 no
C4B N4B H2B . . . 120.00 no
C4B N4B H3B . . . 120.00 no
O2A C2A N1A . . . 121.3(4) no
N1A C2A N3A . . . 118.6(4) no
O2A C2A N3A . . . 120.2(4) no
O2B C2B N3B . . . 121.7(3) no
O2B C2B N1B . . . 120.6(4) no
N1B C2B N3B . . . 117.7(4) no
N3A C4A C5A . . . 121.7(4) no
N3A C4A N4A . . . 117.7(4) no
N4A C4A C5A . . . 120.6(4) no
N4B C4B C5B . . . 119.5(4) no
N3B C4B C5B . . . 121.7(4) no
N3B C4B N4B . . . 118.8(4) no
C4A C5A C6A . . . 117.9(4) no
C4B C5B C6B . . . 117.8(4) no
N1A C6A C5A . . . 120.2(4) no
N1B C6B C5B . . . 120.4(4) no
C4A C5A H5A . . . 121.00 no
C6A C5A H5A . . . 121.00 no
C4B C5B H5B . . . 121.00 no
C6B C5B H5B . . . 121.00 no
N1A C6A H6A . . . 120.00 no
C5A C6A H6A . . . 120.00 no
N1B C6B H6B . . . 120.00 no
C5B C6B H6B . . . 120.00 no

loop_
_geom_bond_atom_site_label_1
_geom_bond_atom_site_label_2
_geom_bond_site_symmetry_1
_geom_bond_site_symmetry_2
_geom_bond_distance
_geom_bond_publ_flag
Br1 Zn . . 2.4275(7) no
Br2 Zn . . 2.4232(7) no
Zn N3A . . 2.060(4) no
Zn N3B . . 2.049(3) no
O2A C2A . . 1.233(6) no
O2B C2B . . 1.234(5) no
N1A C2A . . 1.365(6) no
N1A C6A . . 1.342(6) no
N1B C2B . . 1.370(5) no
N1B C6B . . 1.367(6) no
N3A C2A . . 1.371(5) no
N3A C4A . . 1.346(6) no
N3B C2B . . 1.371(5) no
N3B C4B . . 1.347(5) no
N4A C4A . . 1.324(6) no
N4B C4B . . 1.323(5) no
N1A H1A . . 0.8600 no
N1B H1B . . 0.8600 no
N4A H3A . . 0.8600 no
N4A H2A . . 0.8600 no
N4B H2B . . 0.8600 no
N4B H3B . . 0.8600 no
C4A C5A . . 1.409(7) no
C4B C5B . . 1.414(6) no
C5A C6A . . 1.341(6) no
C5B C6B . . 1.330(6) no
C5A H5A . . 0.9300 no
C5B H5B . . 0.9300 no
C6A H6A . . 0.9300 no
C6B H6B . . 0.9300 no

loop_
_geom_contact_atom_site_label_1
_geom_contact_atom_site_label_2
_geom_contact_distance
_geom_contact_site_symmetry_1
_geom_contact_site_symmetry_2
_geom_contact_publ_flag
Br1 Br2 3.8306(7) . . no
Br1 O2B 3.558(2) . . no
Br1 N1B 3.483(3) . 1_565 no
Br1 N4A 3.577(4) . . no
Br1 N4B 3.463(3) . 1_455 no
Br2 C5A 3.726(4) . 2_676 no
Br2 N4A 3.339(4) . 1_655 no
Br2 N4B 3.454(3) . . no
Br2 C6B 3.404(5) . 1_565 no
Br2 N3A 3.511(3) . . no
Br2 Br1 3.8306(7) . . no
Br2 O2A 3.488(3) . . no
Br1 H6B 3.1100 . 2_667 no
Br1 H2A 2.7400 . . no
Br1 H2B 3.1900 . 1_455 no
Br1 H3B 3.0700 . 1_455 no
Br1 H1B 2.7000 . 1_565 no
Br2 H2A 3.0900 . 1_655 no
Br2 H3A 2.9100 . 1_655 no
Br2 H6B 3.2000 . 1_565 no
Br2 H2B 2.6500 . . no
Br2 H3A 3.2200 . 2_676 no
Br2 H5A 2.8700 . 2_676 no
Zn C5A 4.148(4) . 2_676 no
Zn H2A 2.9100 . . no
Zn H2B 2.8800 . . no
Zn H5A 3.6300 . 2_676 no
O2A Br2 3.488(3) . . no
O2A N3B 2.915(5) . . no
O2A C4B 3.116(5) . . no
O2A N1A 2.766(5) . 2_766 no
O2B C6B 3.387(6) . 2_667 no
O2B Br1 3.558(2) . . no
O2B N3A 3.257(5) . . no
O2B N4B 3.003(5) . 1_455 no
O2B C6A 3.292(6) . 2_666 no
O2A H1A 1.9400 . 2_766 no
O2B H5B 2.8600 . 1_455 no
O2B H3B 2.1900 . 1_455 no
O2B H6A 2.4200 . 2_666 no
N1A O2A 2.766(5) . 2_766 no
N1A C5A 3.357(5) . 2_666 no
N1B Br1 3.483(3) . 1_545 no
N1B C2B 3.306(5) . 2_667 no
N3A Br2 3.511(3) . . no
N3A O2B 3.257(5) . . no
N3A N3B 3.295(5) . . no
N3B O2A 2.915(5) . . no
N3B N3A 3.295(5) . . no
N4A Br1 3.577(4) . . no
N4A Br2 3.339(4) . 1_455 no
N4A C4A 3.325(5) . 2_676 no
N4B Br1 3.463(3) . 1_655 no
N4B Br2 3.454(3) . . no
N4B O2B 3.003(5) . 1_655 no
C2B C6B 3.588(6) . 2_667 no
C2B N1B 3.306(5) . 2_667 no
C2B C2B 3.592(5) . 2_667 no
C4A C6A 3.387(6) . 2_666 no
C4A N4A 3.325(5) . 2_676 no
C4A C4A 3.520(6) . 2_676 no
C4B O2A 3.116(5) . . no
C5A N1A 3.357(5) . 2_666 no
C5A Br2 3.726(4) . 2_676 no
C5A Zn 4.148(4) . 2_676 no
C5A C6A 3.425(6) . 2_666 no
C5B C5B 3.472(6) . 2_767 no
C6A C4A 3.387(6) . 2_666 no
C6A C5A 3.425(6) . 2_666 no
C6A O2B 3.292(6) . 2_666 no
C6B O2B 3.387(6) . 2_667 no
C6B C2B 3.588(6) . 2_667 no
C6B Br2 3.404(5) . 1_545 no
C2A H1A 2.8500 . 2_766 no
C5B H5B 3.0400 . 2_767 no
H1A O2A 1.9400 . 2_766 no
H1A C2A 2.8500 . 2_766 no
H1B Br1 2.7000 . 1_545 no
H2A Br1 2.7400 . . no
H2A Br2 3.0900 . 1_455 no
H2A Zn 2.9100 . . no
H2B Br1 3.1900 . 1_655 no
H2B Br2 2.6500 . . no
H2B Zn 2.8800 . . no
H3A Br2 2.9100 . 1_455 no
H3A H5A 2.4000 . . no
H3A Br2 3.2200 . 2_676 no
H3B Br1 3.0700 . 1_655 no
H3B O2B 2.1900 . 1_655 no
H3B H5B 2.3800 . . no
H5A H3A 2.4000 . . no
H5A Br2 2.8700 . 2_676 no
H5A Zn 3.6300 . 2_676 no
H5B O2B 2.8600 . 1_655 no
H5B H3B 2.3800 . . no
H5B C5B 3.0400 . 2_767 no
H6A O2B 2.4200 . 2_666 no
H6B Br2 3.2000 . 1_545 no
H6B Br1 3.1100 . 2_667 no

loop_
_geom_hbond_atom_site_label_D
_geom_hbond_atom_site_label_H
_geom_hbond_atom_site_label_A
_geom_hbond_site_symmetry_A
_geom_hbond_distance_DH
_geom_hbond_distance_HA
_geom_hbond_distance_DA
_geom_hbond_angle_DHA
_geom_hbond_publ_flag
N1A H1A O2A 2_766 0.86 1.94 2.766(5) 161 yes
N1B H1B Br1 1_545 0.86 2.70 3.483(3) 151 yes
N4A H2A Br1 . 0.86 2.74 3.577(4) 165 yes
N4B H2B Br2 . 0.86 2.65 3.454(3) 155 yes
N4A H3A Br2 1_455 0.86 2.91 3.339(4) 112 yes
N4B H3B O2B 1_655 0.86 2.19 3.003(5) 157 yes
C5A H5A Br2 2_676 0.93 2.87 3.726(4) 153 yes
C6A H6A O2B 2_666 0.93 2.42 3.292(6) 156 yes

loop_
_geom_torsion_atom_site_label_1
_geom_torsion_atom_site_label_2
_geom_torsion_atom_site_label_3
_geom_torsion_atom_site_label_4
_geom_torsion_site_symmetry_1
_geom_torsion_site_symmetry_2
_geom_torsion_site_symmetry_3
_geom_torsion_site_symmetry_4
_geom_torsion
_geom_torsion_publ_flag
Br1 Zn N3A C2A . . . . -176.9(2) no
Br1 Zn N3A C4A . . . . 5.3(4) no
Br2 Zn N3A C2A . . . . 69.9(3) no
Br2 Zn N3A C4A . . . . -107.9(4) no
N3B Zn N3A C2A . . . . -51.9(3) no
N3B Zn N3A C4A . . . . 130.4(4) no
Br1 Zn N3B C2B . . . . 70.0(3) no
Br1 Zn N3B C4B . . . . -128.9(3) no
Br2 Zn N3B C2B . . . . -171.3(2) no
Br2 Zn N3B C4B . . . . -10.2(4) no
N3A Zn N3B C2B . . . . -57.8(3) no
N3A Zn N3B C4B . . . . 103.2(3) no
C6A N1A C2A O2A . . . . -179.2(4) no
C6A N1A C2A N3A . . . . -0.4(6) no
C2A N1A C6A C5A . . . . -1.0(6) no
C6B N1B C2B O2B . . . . 175.8(4) no
C6B N1B C2B N3B . . . . -4.2(6) no
C2B N1B C6B C5B . . . . 2.8(7) no
Zn N3A C2A O2A . . . . 2.8(5) no
Zn N3A C2A N1A . . . . -176.0(3) no
C4A N3A C2A O2A . . . . -179.1(4) no
C4A N3A C2A N1A . . . . 2.1(6) no
Zn N3A C4A N4A . . . . -5.4(6) no
Zn N3A C4A C5A . . . . 175.1(3) no
C2A N3A C4A N4A . . . . 177.1(4) no
C2A N3A C4A C5A . . . . -2.5(6) no
Zn N3B C2B O2B . . . . -13.9(5) no
Zn N3B C2B N1B . . . . 166.2(3) no
C4B N3B C2B O2B . . . . -176.7(4) no
C4B N3B C2B N1B . . . . 3.3(5) no
Zn N3B C4B N4B . . . . 20.3(5) no
Zn N3B C4B C5B . . . . -160.4(3) no
C2B N3B C4B N4B . . . . 179.6(4) no
C2B N3B C4B C5B . . . . -1.1(6) no
N3A C4A C5A C6A . . . . 1.2(6) no
N4A C4A C5A C6A . . . . -178.4(4) no
N3B C4B C5B C6B . . . . -0.4(6) no
N4B C4B C5B C6B . . . . 178.9(4) no
C4A C5A C6A N1A . . . . 0.6(6) no
C4B C5B C6B N1B . . . . -0.4(7) no
